data_2207392
loop_
_publ_author_name
'S. Sathiya Moorthi'
'K. Chinnakali'
'S. Nanjundan'
'R. Balaji'
'Hoong-Kun Fun'

_publ_section_title
;
 3-(4-Methylphenyl)-1-(2-naphthyl)prop-2-en-1-one
;
_journal_coeditor_code WN6395
_journal_issue 11
_journal_name_full 'Acta Crystallographica Section E'
_journal_page_first o3885
_journal_page_last o3887
_journal_paper_doi 10.1107/S1600536805034239
_journal_volume 61
_journal_year 2005
_chemical_formula_iupac 'C20 H16 O'
_chemical_formula_moiety 'C20 H16 O'
_chemical_formula_sum 'C20 H16 O'
_chemical_formula_weight 272.33
_chemical_name_systematic
;
3-(4-Methylphenyl)-1-(2-naphthyl)prop-2-en-1-one
;
_space_group_IT_number 2
_symmetry_cell_setting triclinic
_symmetry_space_group_name_Hall '-P 1'
_symmetry_space_group_name_H-M 'P -1'
_atom_sites_solution_hydrogens geom
_atom_sites_solution_primary direct
_atom_sites_solution_secondary difmap
_audit_creation_method SHELXL-97
_cell_angle_alpha 81.239(2)
_cell_angle_beta 84.617(2)
_cell_angle_gamma 88.7160(10)
_cell_formula_units_Z 2
_cell_length_a 5.91740(10)
_cell_length_b 7.71800(10)
_cell_length_c 15.9606(4)
_cell_measurement_reflns_used 2939
_cell_measurement_temperature 273(2)
_cell_measurement_theta_max 33.413
_cell_measurement_theta_min 2.594
_cell_volume 717.22(2)
_computing_cell_refinement APEX2
_computing_data_collection 'APEX2 (Bruker, 2005)'
_computing_data_reduction 'SAINT (Bruker, 2005)'
_computing_molecular_graphics SHELXTL
_computing_publication_material
;
SHELXTL and PLATON (Spek, 2003)
;
_computing_structure_refinement SHELXTL
_computing_structure_solution 'SHELXTL (Sheldrick, 1998)'
_diffrn_ambient_temperature 273(2)
_diffrn_detector_area_resol_mean 8.33
_diffrn_measured_fraction_theta_full 0.990
_diffrn_measured_fraction_theta_max 0.990
_diffrn_measurement_device_type 'Bruker SMART APEX2 CCD area-detector'
_diffrn_measurement_method \w
_diffrn_radiation_monochromator graphite
_diffrn_radiation_source 'fine-focus sealed tube'
_diffrn_radiation_type MoK\a
_diffrn_radiation_wavelength 0.71073
_diffrn_reflns_av_R_equivalents 0.0383
_diffrn_reflns_av_sigmaI/netI 0.0467
_diffrn_reflns_limit_h_max 9
_diffrn_reflns_limit_h_min -9
_diffrn_reflns_limit_k_max 12
_diffrn_reflns_limit_k_min -12
_diffrn_reflns_limit_l_max 25
_diffrn_reflns_limit_l_min -25
_diffrn_reflns_number 21324
_diffrn_reflns_theta_full 35.07
_diffrn_reflns_theta_max 35.07
_diffrn_reflns_theta_min 1.30
_diffrn_standards_number 0
_exptl_absorpt_coefficient_mu 0.076
_exptl_absorpt_correction_T_max 0.9949
_exptl_absorpt_correction_T_min 0.9476
_exptl_absorpt_correction_type multi-scan
_exptl_absorpt_process_details '(SADABS; Bruker, 2005)'
_exptl_crystal_colour colourless
_exptl_crystal_density_diffrn 1.261
_exptl_crystal_density_method 'not measured'
_exptl_crystal_description Needle
_exptl_crystal_F_000 288
_exptl_crystal_size_max 0.67
_exptl_crystal_size_mid 0.13
_exptl_crystal_size_min 0.07
_refine_diff_density_max 0.244
_refine_diff_density_min -0.226
_refine_ls_extinction_method none
_refine_ls_goodness_of_fit_ref 1.023
_refine_ls_hydrogen_treatment constr
_refine_ls_matrix_type full
_refine_ls_number_parameters 191
_refine_ls_number_reflns 6301
_refine_ls_number_restraints 0
_refine_ls_restrained_S_all 1.023
_refine_ls_R_factor_all 0.1346
_refine_ls_R_factor_gt 0.0622
_refine_ls_shift/su_max 0.001
_refine_ls_shift/su_mean 0.000
_refine_ls_structure_factor_coef Fsqd
_refine_ls_weighting_details 'calc w = 1/[\s^2^(Fo^2^)+(0.1034P)^2^+0.0041P] where P = (Fo^2^+2Fc^2^)/3'
_refine_ls_weighting_scheme calc
_refine_ls_wR_factor_gt 0.1695
_refine_ls_wR_factor_ref 0.2123
_reflns_number_gt 3154
_reflns_number_total 6301
_reflns_threshold_expression I>2\s(I)
_cod_data_source_file wn6395.cif
_cod_data_source_block I
_cod_depositor_comments
;
The following automatic conversions were performed:
'_symmetry_cell_setting' value 'Triclinic' changed to 'triclinic'
according to '/home/saulius/struct/CIF-dictionaries/cif_core.dic'
dictionary named 'cif_core.dic' version 2.4.1 from 2010-06-29.

Automatic conversion script
Id: cif_fix_enum 1527 2010-12-29 10:47:43Z saulius 

The following automatic conversions were performed:

'_symmetry_cell_setting' value 'Triclinic' changed to 'triclinic'
according to /home/saulius/struct/CIF-dictionaries/cif_core.dic
dictionary named 'cif_core.dic' version 2.4.1 from 2010-06-29.

Automatic conversion script
Id: cif_fix_values 1715 2011-07-08 13:25:40Z adriana 
;
_cod_database_code 2207392
_cod_database_fobs_code 2207392

loop_
_symmetry_equiv_pos_as_xyz
'x, y, z'
'-x, -y, -z'

loop_
_atom_site_label
_atom_site_fract_x
_atom_site_fract_y
_atom_site_fract_z
_atom_site_U_iso_or_equiv
_atom_site_adp_type
_atom_site_calc_flag
_atom_site_refinement_flags
_atom_site_occupancy
_atom_site_type_symbol
O1 -0.20658(17) 0.24095(15) 0.48095(6) 0.0637(3) Uani d . 1 O
C1 0.1124(2) 0.27718(16) 0.76126(8) 0.0438(3) Uani d . 1 C
H1 -0.0307 0.2269 0.7727 0.053 Uiso calc R 1 H
C2 0.2277(2) 0.31455(17) 0.82765(8) 0.0466(3) Uani d . 1 C
H2 0.1607 0.2884 0.8831 0.056 Uiso calc R 1 H
C3 0.4408(2) 0.39011(16) 0.81362(8) 0.0435(3) Uani d . 1 C
C4 0.5354(2) 0.42889(17) 0.72966(8) 0.0452(3) Uani d . 1 C
H4 0.6773 0.4812 0.7184 0.054 Uiso calc R 1 H
C5 0.4223(2) 0.39105(16) 0.66282(8) 0.0440(3) Uani d . 1 C
H5 0.4899 0.4173 0.6075 0.053 Uiso calc R 1 H
C6 0.2082(2) 0.31402(15) 0.67705(7) 0.0390(3) Uani d . 1 C
C7 0.0793(2) 0.27364(17) 0.60877(8) 0.0437(3) Uani d . 1 C
H7 -0.0728 0.2462 0.6237 0.052 Uiso calc R 1 H
C8 0.1548(2) 0.27173(18) 0.52787(8) 0.0491(3) Uani d . 1 C
H8 0.3071 0.2935 0.5103 0.059 Uiso calc R 1 H
C9 -0.0003(2) 0.23545(17) 0.46555(8) 0.0460(3) Uani d . 1 C
C10 0.1012(2) 0.19287(16) 0.38152(8) 0.0404(3) Uani d . 1 C
C11 0.3191(2) 0.11551(17) 0.37148(8) 0.0464(3) Uani d . 1 C
H11 0.4062 0.0944 0.4176 0.056 Uiso calc R 1 H
C12 0.4028(2) 0.07149(17) 0.29494(9) 0.0465(3) Uani d . 1 C
H12 0.5454 0.0189 0.2897 0.056 Uiso calc R 1 H
C13 0.2755(2) 0.10486(15) 0.22317(8) 0.0405(3) Uani d . 1 C
C14 0.3571(2) 0.06098(17) 0.14249(9) 0.0505(3) Uani d . 1 C
H14 0.4988 0.0078 0.1356 0.061 Uiso calc R 1 H
C15 0.2293(3) 0.0962(2) 0.07503(9) 0.0568(4) Uani d . 1 C
H15 0.2845 0.0661 0.0226 0.068 Uiso calc R 1 H
C16 0.0158(3) 0.1774(2) 0.08368(9) 0.0552(4) Uani d . 1 C
H16 -0.0691 0.2011 0.0370 0.066 Uiso calc R 1 H
C17 -0.0682(2) 0.22170(17) 0.16040(8) 0.0469(3) Uani d . 1 C
H17 -0.2096 0.2761 0.1655 0.056 Uiso calc R 1 H
C18 0.0580(2) 0.18568(15) 0.23220(7) 0.0386(3) Uani d . 1 C
C19 -0.0260(2) 0.22631(16) 0.31304(8) 0.0397(3) Uani d . 1 C
H19 -0.1697 0.2764 0.3199 0.048 Uiso calc R 1 H
C20 0.5663(3) 0.4295(2) 0.88606(9) 0.0610(4) Uani d . 1 C
H20A 0.4597 0.4431 0.9338 0.091 Uiso calc PR 0.50 H
H20B 0.6503 0.5359 0.8686 0.091 Uiso calc PR 0.50 H
H20C 0.6690 0.3348 0.9020 0.091 Uiso calc PR 0.50 H
H20D 0.7263 0.4328 0.8691 0.091 Uiso calc PR 0.50 H
H20E 0.5357 0.3399 0.9343 0.091 Uiso calc PR 0.50 H
H20F 0.5170 0.5411 0.9010 0.091 Uiso calc PR 0.50 H

loop_
_atom_site_aniso_label
_atom_site_aniso_U_11
_atom_site_aniso_U_22
_atom_site_aniso_U_33
_atom_site_aniso_U_12
_atom_site_aniso_U_13
_atom_site_aniso_U_23
O1 0.0432(6) 0.1000(9) 0.0495(6) -0.0064(5) -0.0018(4) -0.0171(5)
C1 0.0379(6) 0.0488(7) 0.0443(6) -0.0053(5) -0.0003(5) -0.0070(5)
C2 0.0488(7) 0.0530(7) 0.0374(6) -0.0011(6) -0.0005(5) -0.0066(5)
C3 0.0477(7) 0.0401(6) 0.0445(6) 0.0016(5) -0.0104(5) -0.0089(5)
C4 0.0388(7) 0.0469(7) 0.0506(7) -0.0064(5) -0.0052(5) -0.0079(5)
C5 0.0417(7) 0.0492(7) 0.0403(6) -0.0033(5) -0.0004(5) -0.0053(5)
C6 0.0384(6) 0.0387(6) 0.0404(6) -0.0001(5) -0.0037(5) -0.0073(4)
C7 0.0388(6) 0.0488(7) 0.0441(6) -0.0034(5) -0.0040(5) -0.0086(5)
C8 0.0434(7) 0.0613(8) 0.0436(7) -0.0110(6) -0.0048(5) -0.0090(6)
C9 0.0440(7) 0.0528(7) 0.0408(6) -0.0065(6) -0.0047(5) -0.0048(5)
C10 0.0381(6) 0.0420(6) 0.0415(6) -0.0067(5) -0.0050(5) -0.0054(5)
C11 0.0416(7) 0.0494(7) 0.0479(7) -0.0019(5) -0.0129(5) -0.0008(5)
C12 0.0369(6) 0.0461(7) 0.0558(7) 0.0036(5) -0.0058(5) -0.0053(5)
C13 0.0369(6) 0.0368(6) 0.0478(6) -0.0038(5) -0.0011(5) -0.0080(5)
C14 0.0459(7) 0.0475(7) 0.0593(8) -0.0008(6) 0.0037(6) -0.0171(6)
C15 0.0602(9) 0.0641(9) 0.0481(7) -0.0063(7) 0.0032(6) -0.0190(6)
C16 0.0566(9) 0.0682(9) 0.0435(7) -0.0041(7) -0.0091(6) -0.0136(6)
C17 0.0429(7) 0.0529(7) 0.0468(7) 0.0007(5) -0.0094(5) -0.0108(5)
C18 0.0371(6) 0.0376(6) 0.0416(6) -0.0030(5) -0.0049(5) -0.0067(4)
C19 0.0333(6) 0.0438(6) 0.0430(6) -0.0012(5) -0.0042(5) -0.0089(5)
C20 0.0669(10) 0.0666(9) 0.0536(8) -0.0066(7) -0.0184(7) -0.0135(7)

loop_
_atom_type_symbol
_atom_type_description
_atom_type_scat_dispersion_real
_atom_type_scat_dispersion_imag
_atom_type_scat_source
C C 0.0033 0.0016 'International Tables Vol C Tables 4.2.6.8 and 6.1.1.4'
H H 0.0000 0.0000 'International Tables Vol C Tables 4.2.6.8 and 6.1.1.4'
O O 0.0106 0.0060 'International Tables Vol C Tables 4.2.6.8 and 6.1.1.4'

loop_
_geom_angle_atom_site_label_1
_geom_angle_atom_site_label_2
_geom_angle_atom_site_label_3
_geom_angle
C2 C1 C6 120.83(11)
C2 C1 H1 119.6
C6 C1 H1 119.6
C1 C2 C3 121.61(11)
C1 C2 H2 119.2
C3 C2 H2 119.2
C2 C3 C4 117.66(11)
C2 C3 C20 121.45(12)
C4 C3 C20 120.89(12)
C5 C4 C3 121.22(12)
C5 C4 H4 119.4
C3 C4 H4 119.4
C4 C5 C6 121.08(11)
C4 C5 H5 119.5
C6 C5 H5 119.5
C5 C6 C1 117.60(11)
C5 C6 C7 123.42(11)
C1 C6 C7 118.97(11)
C8 C7 C6 127.41(12)
C8 C7 H7 116.3
C6 C7 H7 116.3
C7 C8 C9 120.79(13)
C7 C8 H8 119.6
C9 C8 H8 119.6
O1 C9 C8 121.61(12)
O1 C9 C10 120.18(12)
C8 C9 C10 118.20(12)
C19 C10 C11 119.61(11)
C19 C10 C9 118.22(11)
C11 C10 C9 122.14(11)
C12 C11 C10 120.71(12)
C12 C11 H11 119.6
C10 C11 H11 119.6
C11 C12 C13 120.87(12)
C11 C12 H12 119.6
C13 C12 H12 119.6
C12 C13 C14 122.46(12)
C12 C13 C18 118.83(11)
C14 C13 C18 118.71(12)
C15 C14 C13 120.50(13)
C15 C14 H14 119.7
C13 C14 H14 119.7
C14 C15 C16 120.82(13)
C14 C15 H15 119.6
C16 C15 H15 119.6
C17 C16 C15 120.28(13)
C17 C16 H16 119.9
C15 C16 H16 119.9
C16 C17 C18 120.66(13)
C16 C17 H17 119.7
C18 C17 H17 119.7
C17 C18 C19 122.12(11)
C17 C18 C13 119.01(11)
C19 C18 C13 118.87(11)
C10 C19 C18 121.08(11)
C10 C19 H19 119.5
C18 C19 H19 119.5
C3 C20 H20A 109.5
C3 C20 H20B 109.5
H20A C20 H20B 109.5
C3 C20 H20C 109.5
H20A C20 H20C 109.5
H20B C20 H20C 109.5
C3 C20 H20D 109.5
H20A C20 H20D 141.1
H20B C20 H20D 56.3
H20C C20 H20D 56.3
C3 C20 H20E 109.5
H20A C20 H20E 56.3
H20B C20 H20E 141.1
H20C C20 H20E 56.3
H20D C20 H20E 109.5
C3 C20 H20F 109.5
H20A C20 H20F 56.3
H20B C20 H20F 56.3
H20C C20 H20F 141.1
H20D C20 H20F 109.5
H20E C20 H20F 109.5

loop_
_geom_bond_atom_site_label_1
_geom_bond_atom_site_label_2
_geom_bond_distance
O1 C9 1.2234(16)
C1 C2 1.3818(18)
C1 C6 1.3986(16)
C1 H1 0.93
C2 C3 1.3857(18)
C2 H2 0.93
C3 C4 1.3941(18)
C3 C20 1.5031(18)
C4 C5 1.3816(17)
C4 H4 0.93
C5 C6 1.3961(17)
C5 H5 0.93
C6 C7 1.4616(17)
C7 C8 1.3281(18)
C7 H7 0.93
C8 C9 1.4756(18)
C8 H8 0.93
C9 C10 1.4973(18)
C10 C19 1.3740(17)
C10 C11 1.4145(17)
C11 C12 1.3633(18)
C11 H11 0.93
C12 C13 1.4177(18)
C12 H12 0.93
C13 C14 1.4194(18)
C13 C18 1.4222(18)
C14 C15 1.364(2)
C14 H14 0.93
C15 C16 1.402(2)
C15 H15 0.93
C16 C17 1.3670(18)
C16 H16 0.93
C17 C18 1.4149(17)
C17 H17 0.93
C18 C19 1.4165(17)
C19 H19 0.93
C20 H20A 0.96
C20 H20B 0.96
C20 H20C 0.96
C20 H20D 0.96
C20 H20E 0.96
C20 H20F 0.96

loop_
_geom_hbond_atom_site_label_D
_geom_hbond_atom_site_label_H
_geom_hbond_atom_site_label_A
_geom_hbond_site_symmetry_A
_geom_hbond_distance_DH
_geom_hbond_distance_HA
_geom_hbond_distance_DA
_geom_hbond_angle_DHA
C7 H7 O1 . 0.93 2.49 2.8126(16) 101
C1 H1 Cg1 2_556 0.93 2.97 3.6189(14) 128
C4 H4 Cg2 2_666 0.93 2.94 3.6189(14) 131

loop_
_geom_torsion_atom_site_label_1
_geom_torsion_atom_site_label_2
_geom_torsion_atom_site_label_3
_geom_torsion_atom_site_label_4
_geom_torsion
C6 C1 C2 C3 0.3(2)
C1 C2 C3 C4 0.50(19)
C1 C2 C3 C20 -179.62(12)
C2 C3 C4 C5 -0.9(2)
C20 C3 C4 C5 179.19(12)
C3 C4 C5 C6 0.6(2)
C4 C5 C6 C1 0.19(19)
C4 C5 C6 C7 179.02(11)
C2 C1 C6 C5 -0.61(19)
C2 C1 C6 C7 -179.50(11)
C5 C6 C7 C8 13.3(2)
C1 C6 C7 C8 -167.92(13)
C6 C7 C8 C9 -177.34(12)
C7 C8 C9 O1 14.9(2)
C7 C8 C9 C10 -165.70(12)
O1 C9 C10 C19 24.65(19)
C8 C9 C10 C19 -154.75(12)
O1 C9 C10 C11 -153.50(13)
C8 C9 C10 C11 27.09(17)
C19 C10 C11 C12 -0.95(18)
C9 C10 C11 C12 177.19(12)
C10 C11 C12 C13 1.11(19)
C11 C12 C13 C14 179.96(11)
C11 C12 C13 C18 0.10(18)
C12 C13 C14 C15 -179.69(12)
C18 C13 C14 C15 0.17(19)
C13 C14 C15 C16 0.4(2)
C14 C15 C16 C17 -0.3(2)
C15 C16 C17 C18 -0.4(2)
C16 C17 C18 C19 -178.57(11)
C16 C17 C18 C13 0.94(19)
C12 C13 C18 C17 179.03(11)
C14 C13 C18 C17 -0.84(17)
C12 C13 C18 C19 -1.44(16)
C14 C13 C18 C19 178.69(11)
C11 C10 C19 C18 -0.44(18)
C9 C10 C19 C18 -178.65(10)
C17 C18 C19 C10 -178.86(11)
C13 C18 C19 C10 1.63(17)
